data_9000000
loop_
_publ_author_name
'Finger, L. W.'

_publ_section_title
;
 The crystal structure and cation distribution of a grunerite
;
_journal_name_full 'Mineralogical Society of America Special Paper'
_journal_page_first 95
_journal_page_last 100
_journal_volume 2
_journal_year 1969
_chemical_compound_source 'Wabush iron formation, Labrador, Canada'
_chemical_formula_sum 'F0.5 Fe6.1 H1.5 Mg0.9 O23.5 Si8'
_chemical_name_mineral Grunerite
_space_group_IT_number 12
_symmetry_space_group_name_Hall '-C 2y'
_symmetry_space_group_name_H-M 'C 1 2/m 1'
_cell_angle_alpha 90
_cell_angle_beta 101.892
_cell_angle_gamma 90
_cell_formula_units_Z 2
_cell_length_a 9.5642
_cell_length_b 18.393
_cell_length_c 5.3388
_cell_volume 919.015
_database_code_amcsd 0000002
_exptl_crystal_density_diffrn 3.521
_cod_original_formula_sum '(Fe6.1 Mg.9) Si8 O23.5 (F.5 H1.5)'
_cod_database_code 9000000

loop_
_space_group_symop_operation_xyz
x,y,z
1/2+x,1/2+y,z
x,-y,z
1/2+x,1/2-y,z
-x,y,-z
1/2-x,1/2+y,-z
-x,-y,-z
1/2-x,1/2-y,-z

loop_
_atom_site_aniso_label
_atom_site_aniso_U_11
_atom_site_aniso_U_22
_atom_site_aniso_U_33
_atom_site_aniso_U_12
_atom_site_aniso_U_13
_atom_site_aniso_U_23
Fe1 0.00532 0.00943 0.00498 0.00000 0.00198 0.00000
Mg1 0.00532 0.00943 0.00498 0.00000 0.00198 0.00000
Fe2 0.00532 0.00823 0.00622 0.00000 0.00198 0.00000
Mg2 0.00532 0.00823 0.00622 0.00000 0.00198 0.00000
Fe3 0.00621 0.00857 0.00622 0.00000 0.00074 0.00000
Mg3 0.00621 0.00857 0.00622 0.00000 0.00074 0.00000
Fe4 0.00843 0.01645 0.01106 0.00000 0.00421 0.00000
Mg4 0.00843 0.01645 0.01106 0.00000 0.00421 0.00000
Si1 0.00399 0.00703 0.00553 -0.00026 0.00050 0.00000
Si2 0.00444 0.00651 0.00747 -0.00166 0.00074 0.00000
O1 0.00577 0.01028 0.00899 0.00000 0.00173 0.00146
O2 0.00399 0.01028 0.00940 -0.00087 0.00272 -0.00146
O-H3 0.01864 0.01200 0.01272 0.00000 0.00570 0.00000
F3 0.01864 0.01200 0.01272 0.00000 0.00570 0.00000
O4 0.00887 0.00686 0.00567 -0.00087 -0.00050 0.00097
O5 0.00355 0.01371 0.01244 -0.00262 0.00223 0.00730
O6 0.00399 0.02057 0.00760 0.00349 -0.00025 -0.00438
O7 0.00843 0.00000 0.02019 0.00000 0.00520 0.00000

loop_
_atom_site_label
_atom_site_fract_x
_atom_site_fract_y
_atom_site_fract_z
_atom_site_occupancy
_atom_site_U_iso_or_equiv
_atom_site_type_symbol
_atom_site_attached_hydrogens
Fe1 0.00000 0.08781 0.50000 0.84800 0.00646 Fe 0
Mg1 0.00000 0.08781 0.50000 0.15200 0.00646 Mg 0
Fe2 0.00000 0.17936 0.00000 0.77300 0.00646 Fe 0
Mg2 0.00000 0.17936 0.00000 0.22700 0.00646 Mg 0
Fe3 0.00000 0.00000 0.00000 0.88800 0.00709 Fe 0
Mg3 0.00000 0.00000 0.00000 0.11200 0.00709 Mg 0
Fe4 0.00000 0.25741 0.50000 0.98500 0.01165 Fe 0
Mg4 0.00000 0.25741 0.50000 0.01500 0.01165 Mg 0
Si1 0.28670 0.08360 0.27070 1.00000 0.00557 Si 0
Si2 0.29930 0.16670 0.77800 1.00000 0.00621 Si 0
O1 0.11200 0.08820 0.20440 1.00000 0.00849 O 0
O2 0.12530 0.17350 0.71420 1.00000 0.00747 O 0
O-H3 0.11470 0.00000 0.70350 0.75000 0.01381 O 1
F3 0.11470 0.00000 0.70350 0.25000 0.01381 F 0
O4 0.38390 0.24160 0.76890 1.00000 0.00735 O 0
O5 0.34830 0.12750 0.05190 1.00000 0.00975 O 0
O6 0.34780 0.11820 0.55300 1.00000 0.01089 O 0
O7 0.33760 0.00000 0.27000 1.00000 0.00937 O 0

loop_
_cod_changelog_entry_id
_cod_changelog_entry_author
_cod_changelog_entry_date
_cod_changelog_entry_text
1
;cod-tools version 3.8.0
Id: cif_guess_AMCSD_atom_types 9574 2023-05-10 09:00:05Z saulius
;
2023-05-10T18:45:34+03:00
;Derived atom types and hydrogen counts
from atom names that follow the AMCSD naming convention
(Wat == water, O-H == hydroxyl).
;
2
;cod-tools version 3.10.1
Id: cif_fix_AMCSD_aniso_labels 10200 2024-08-01 14:09:44Z saulius
;
2024-08-02T12:19:40+03:00
;Changed the following '_atom_site_aniso_label' values:
'OH3' -> 'O-H3'
;

loop_
_cod_related_entry_id
_cod_related_entry_database
_cod_related_entry_code
1 AMCSD 0000002
